data_7204719
loop_
_publ_author_name
'Nakamura, A.'
'Sato, T.'
'Kuroda, R.'

_publ_section_title
;
 Novel layered structures of the crystals based on
 C-methylcalix[4]resorcinarene formed at high temperatureElectronic
 supplementary information (ESI) available: Structures of compounds 8,
 9, 10 and 12 (4 figures). See
 http://www.rsc.org/suppdata/ce/b3/b307471d/
;
_journal_issue 56
_journal_name_full CrystEngComm
_journal_page_first 318
_journal_paper_doi 10.1039/b307471d
_journal_volume 5
_journal_year 2003
_chemical_formula_sum 'C63 H66 N4 O9'
_chemical_formula_weight 1023.20
_chemical_name_systematic
;
?
;
_space_group_IT_number 14
_symmetry_cell_setting monoclinic
_symmetry_space_group_name_Hall '-P 2ybc'
_symmetry_space_group_name_H-M 'P 1 21/c 1'
_atom_sites_solution_hydrogens geom
_atom_sites_solution_primary direct
_atom_sites_solution_secondary difmap
_audit_creation_method SHELXL-97
_cell_angle_alpha 90.00
_cell_angle_beta 98.073(2)
_cell_angle_gamma 90.00
_cell_formula_units_Z 4
_cell_length_a 20.7807(17)
_cell_length_b 16.3390(14)
_cell_length_c 15.4817(13)
_cell_measurement_reflns_used 30419
_cell_measurement_temperature 116(2)
_cell_measurement_theta_max 27.90
_cell_measurement_theta_min 1.59
_cell_volume 5204.5(8)
_computing_cell_refinement 'Bruker SMART'
_computing_data_collection 'Bruker SMART'
_computing_data_reduction 'Bruker SMART'
_computing_structure_refinement 'SHELXL-97 (Sheldrick, 1997)'
_computing_structure_solution 'SHELXS-97 (SHeldrick, 1997)'
_diffrn_ambient_temperature 116(2)
_diffrn_measured_fraction_theta_full 0.945
_diffrn_measured_fraction_theta_max 0.945
_diffrn_measurement_device_type 'CCD area detector'
_diffrn_measurement_method '\w scans'
_diffrn_radiation_monochromator graphite
_diffrn_radiation_source 'fine-focus sealed tube'
_diffrn_radiation_type MoK\a
_diffrn_radiation_wavelength 0.71073
_diffrn_reflns_av_R_equivalents 0.0349
_diffrn_reflns_av_sigmaI/netI 0.0505
_diffrn_reflns_limit_h_max 26
_diffrn_reflns_limit_h_min -26
_diffrn_reflns_limit_k_max 12
_diffrn_reflns_limit_k_min -21
_diffrn_reflns_limit_l_max 18
_diffrn_reflns_limit_l_min -19
_diffrn_reflns_number 30419
_diffrn_reflns_theta_full 27.90
_diffrn_reflns_theta_max 27.90
_diffrn_reflns_theta_min 1.59
_exptl_absorpt_coefficient_mu 0.087
_exptl_absorpt_correction_type none
_exptl_crystal_colour brown
_exptl_crystal_density_diffrn 1.306
_exptl_crystal_density_method 'not measured'
_exptl_crystal_description plate
_exptl_crystal_F_000 2176
_exptl_crystal_size_max 0.45
_exptl_crystal_size_mid 0.30
_exptl_crystal_size_min 0.20
_refine_diff_density_max 0.615
_refine_diff_density_min -0.375
_refine_diff_density_rms 0.066
_refine_ls_extinction_method none
_refine_ls_goodness_of_fit_ref 1.020
_refine_ls_hydrogen_treatment mixed
_refine_ls_matrix_type full
_refine_ls_number_parameters 730
_refine_ls_number_reflns 11763
_refine_ls_number_restraints 0
_refine_ls_restrained_S_all 1.020
_refine_ls_R_factor_all 0.0942
_refine_ls_R_factor_gt 0.0565
_refine_ls_shift/su_max 0.011
_refine_ls_shift/su_mean 0.000
_refine_ls_structure_factor_coef Fsqd
_refine_ls_weighting_details 'calc w=1/[\s^2^(Fo^2^)+(0.0834P)^2^+2.2894P] where P=(Fo^2^+2Fc^2^)/3'
_refine_ls_weighting_scheme calc
_refine_ls_wR_factor_gt 0.1460
_refine_ls_wR_factor_ref 0.1701
_reflns_number_gt 7620
_reflns_number_total 11763
_reflns_threshold_expression >2sigma(I)
_cod_data_source_file b307471d.txt
_cod_data_source_block nakamura8
_cod_depositor_comments
;
The following automatic conversions were performed:
'_symmetry_cell_setting' value 'Monoclinic' changed to 'monoclinic'
according to '/home/saulius/struct/CIF-dictionaries/cif_core.dic'
dictionary named 'cif_core.dic' version 2.4.1 from 2010-06-29.

Automatic conversion script
Id: cif_fix_enum 1527 2010-12-29 10:47:43Z saulius 
;
_cod_original_sg_symbol_H-M P2(1)/c
_cod_database_code 7204719

loop_
_symmetry_equiv_pos_as_xyz
'x, y, z'
'-x, y+1/2, -z+1/2'
'-x, -y, -z'
'x, -y-1/2, z-1/2'

loop_
_atom_site_label
_atom_site_type_symbol
_atom_site_fract_x
_atom_site_fract_y
_atom_site_fract_z
_atom_site_U_iso_or_equiv
_atom_site_adp_type
_atom_site_occupancy
_atom_site_symmetry_multiplicity
_atom_site_calc_flag
_atom_site_refinement_flags
_atom_site_disorder_assembly
_atom_site_disorder_group
C1 C 0.93560(9) -0.00676(11) 0.28274(13) 0.0203(4) Uani 1 1 d . . .
H1 H 0.9132 -0.0064 0.3307 0.024 Uiso 1 1 calc R . .
C2 C 0.95229(8) 0.06808(12) 0.24878(13) 0.0203(4) Uani 1 1 d . . .
C3 C 0.98374(9) 0.06583(12) 0.17539(14) 0.0230(4) Uani 1 1 d . . .
C4 C 0.99815(9) -0.00771(12) 0.13806(14) 0.0232(4) Uani 1 1 d . . .
H4 H 1.0184 -0.0081 0.0882 0.028 Uiso 1 1 calc R . .
C5 C 0.98231(9) -0.08071(12) 0.17533(14) 0.0226(4) Uani 1 1 d . . .
C6 C 0.95075(9) -0.08214(12) 0.24866(13) 0.0206(4) Uani 1 1 d . . .
C7 C 0.93305(9) -0.16267(11) 0.28855(13) 0.0206(4) Uani 1 1 d . . .
H7 H 0.9620 -0.2044 0.2697 0.025 Uiso 1 1 calc R . .
C8 C 0.94520(9) -0.16164(12) 0.38812(13) 0.0237(4) Uani 1 1 d . . .
H8A H 0.9337 -0.2138 0.4101 0.036 Uiso 1 1 calc R . .
H8B H 0.9192 -0.1196 0.4094 0.036 Uiso 1 1 calc R . .
H8C H 0.9903 -0.1509 0.4075 0.036 Uiso 1 1 calc R . .
O9 O 0.99935(7) 0.13887(9) 0.13862(10) 0.0271(3) Uani 1 1 d . . .
O10 O 0.99659(7) -0.15404(9) 0.13823(10) 0.0262(3) Uani 1 1 d . . .
C11 C 0.81092(9) -0.16175(11) 0.29065(13) 0.0194(4) Uani 1 1 d . . .
H11 H 0.8189 -0.1290 0.3401 0.023 Uiso 1 1 calc R . .
C12 C 0.86378(9) -0.18813(11) 0.25228(13) 0.0197(4) Uani 1 1 d . . .
C13 C 0.85077(9) -0.23687(12) 0.17815(13) 0.0215(4) Uani 1 1 d . . .
C14 C 0.78759(9) -0.25722(12) 0.14449(13) 0.0220(4) Uani 1 1 d . . .
H14 H 0.7797 -0.2907 0.0956 0.026 Uiso 1 1 calc R . .
C15 C 0.73592(9) -0.22799(11) 0.18324(13) 0.0196(4) Uani 1 1 d . . .
C16 C 0.74659(9) -0.18137(11) 0.25949(12) 0.0184(4) Uani 1 1 d . . .
C17 C 0.69059(9) -0.15372(11) 0.30631(12) 0.0189(4) Uani 1 1 d . . .
H17 H 0.6559 -0.1941 0.2920 0.023 Uiso 1 1 calc R . .
C18 C 0.70800(9) -0.15492(12) 0.40546(13) 0.0235(4) Uani 1 1 d . . .
H18A H 0.7251 -0.2077 0.4237 0.035 Uiso 1 1 calc R . .
H18B H 0.6698 -0.1441 0.4319 0.035 Uiso 1 1 calc R . .
H18C H 0.7401 -0.1137 0.4230 0.035 Uiso 1 1 calc R . .
O19 O 0.89877(7) -0.26951(9) 0.13582(10) 0.0289(4) Uani 1 1 d . . .
O20 O 0.67521(6) -0.25060(9) 0.14423(9) 0.0238(3) Uani 1 1 d . . .
C21 C 0.68959(9) 0.00205(11) 0.30349(13) 0.0186(4) Uani 1 1 d . . .
H21 H 0.7265 0.0006 0.3452 0.022 Uiso 1 1 calc R . .
C22 C 0.66274(8) -0.07196(11) 0.27220(12) 0.0183(4) Uani 1 1 d . . .
C23 C 0.60852(9) -0.06835(11) 0.20848(13) 0.0194(4) Uani 1 1 d . . .
C24 C 0.58284(9) 0.00610(11) 0.17793(13) 0.0203(4) Uani 1 1 d . . .
H24 H 0.5471 0.0075 0.1344 0.024 Uiso 1 1 calc R . .
C25 C 0.61031(9) 0.07848(11) 0.21207(12) 0.0184(4) Uani 1 1 d . . .
C26 C 0.66451(8) 0.07791(11) 0.27609(12) 0.0184(4) Uani 1 1 d . . .
C27 C 0.69583(9) 0.15737(11) 0.31222(12) 0.0189(4) Uani 1 1 d . . .
H27 H 0.6628 0.2003 0.3005 0.023 Uiso 1 1 calc R . .
C28 C 0.71548(9) 0.15448(12) 0.41114(13) 0.0234(4) Uani 1 1 d . . .
H28A H 0.7347 0.2058 0.4309 0.035 Uiso 1 1 calc R . .
H28B H 0.7463 0.1112 0.4257 0.035 Uiso 1 1 calc R . .
H28C H 0.6777 0.1447 0.4389 0.035 Uiso 1 1 calc R . .
O29 O 0.58102(6) -0.14052(8) 0.17597(9) 0.0234(3) Uani 1 1 d . . .
O30 O 0.58434(6) 0.15248(8) 0.18299(9) 0.0228(3) Uani 1 1 d . . .
C31 C 0.81493(9) 0.15588(11) 0.29203(13) 0.0193(4) Uani 1 1 d . . .
H31 H 0.8220 0.1218 0.3405 0.023 Uiso 1 1 calc R . .
C32 C 0.75172(9) 0.18115(11) 0.26383(12) 0.0187(4) Uani 1 1 d . . .
C33 C 0.74220(9) 0.22985(11) 0.18900(13) 0.0189(4) Uani 1 1 d . . .
C34 C 0.79378(9) 0.25344(12) 0.14786(13) 0.0213(4) Uani 1 1 d . . .
H34 H 0.7866 0.2868 0.0988 0.026 Uiso 1 1 calc R . .
C35 C 0.85650(9) 0.22787(12) 0.17907(13) 0.0220(4) Uani 1 1 d . . .
C36 C 0.86818(9) 0.17818(11) 0.25267(13) 0.0197(4) Uani 1 1 d . . .
C37 C 0.93657(9) 0.14963(11) 0.28881(13) 0.0208(4) Uani 1 1 d . . .
H37 H 0.9666 0.1900 0.2699 0.025 Uiso 1 1 calc R . .
C38 C 0.94885(9) 0.14867(12) 0.38840(13) 0.0250(4) Uani 1 1 d . . .
H38A H 0.9385 0.2013 0.4103 0.038 Uiso 1 1 calc R . .
H38B H 0.9938 0.1365 0.4077 0.038 Uiso 1 1 calc R . .
H38C H 0.9220 0.1077 0.4098 0.038 Uiso 1 1 calc R . .
O39 O 0.68220(7) 0.25963(9) 0.15421(9) 0.0246(3) Uani 1 1 d . . .
O40 O 0.90470(7) 0.25679(9) 0.13507(10) 0.0279(3) Uani 1 1 d . . .
C41 C 0.75229(9) 0.11319(11) -0.09299(13) 0.0209(4) Uani 1 1 d . . .
C42 C 0.79341(9) 0.10968(13) -0.01434(14) 0.0270(5) Uani 1 1 d . . .
H42 H 0.7766 0.1031 0.0378 0.032 Uiso 1 1 calc R . .
C43 C 0.85975(10) 0.11605(14) -0.01440(15) 0.0309(5) Uani 1 1 d . . .
H43 H 0.8868 0.1133 0.0387 0.037 Uiso 1 1 calc R . .
N44 N 0.88689(8) 0.12597(11) -0.08677(12) 0.0288(4) Uani 1 1 d . . .
C45 C 0.84739(10) 0.12736(12) -0.16216(15) 0.0272(5) Uani 1 1 d . . .
H45 H 0.8657 0.1329 -0.2134 0.033 Uiso 1 1 calc R . .
C46 C 0.78062(9) 0.12100(12) -0.16835(14) 0.0238(4) Uani 1 1 d . . .
H46 H 0.7549 0.1220 -0.2226 0.029 Uiso 1 1 calc R . .
C47 C 0.68068(9) 0.11169(11) -0.09700(13) 0.0201(4) Uani 1 1 d . . .
C48 C 0.64115(9) 0.07769(12) -0.16761(13) 0.0241(4) Uani 1 1 d . . .
H48 H 0.6594 0.0536 -0.2129 0.029 Uiso 1 1 calc R . .
C49 C 0.57476(10) 0.07986(13) -0.17007(14) 0.0256(5) Uani 1 1 d . . .
H49 H 0.5492 0.0555 -0.2172 0.031 Uiso 1 1 calc R . .
N50 N 0.54508(8) 0.11487(10) -0.10875(11) 0.0249(4) Uani 1 1 d . . .
C51 C 0.58326(9) 0.14753(12) -0.04050(14) 0.0245(4) Uani 1 1 d . . .
H51 H 0.5636 0.1720 0.0033 0.029 Uiso 1 1 calc R . .
C52 C 0.65017(9) 0.14663(12) -0.03198(13) 0.0234(4) Uani 1 1 d . . .
H52 H 0.6747 0.1693 0.0171 0.028 Uiso 1 1 calc R . .
C61 C 0.74931(9) -0.11236(11) -0.09572(13) 0.0221(4) Uani 1 1 d . . .
C62 C 0.77899(10) -0.10818(13) -0.17033(15) 0.0281(5) Uani 1 1 d . . .
H62 H 0.7541 -0.1040 -0.2250 0.034 Uiso 1 1 calc R . .
C63 C 0.84609(10) -0.11032(13) -0.16258(16) 0.0309(5) Uani 1 1 d . . .
H63 H 0.8654 -0.1082 -0.2132 0.037 Uiso 1 1 calc R . .
N64 N 0.88444(8) -0.11530(11) -0.08647(13) 0.0321(4) Uani 1 1 d . . .
C65 C 0.85595(10) -0.11694(15) -0.01481(16) 0.0360(6) Uani 1 1 d . . .
H65 H 0.8821 -0.1190 0.0390 0.043 Uiso 1 1 calc R . .
C66 C 0.78915(9) -0.11567(14) -0.01641(15) 0.0301(5) Uani 1 1 d . . .
H66 H 0.7713 -0.1170 0.0354 0.036 Uiso 1 1 calc R . .
C67 C 0.67730(9) -0.11693(11) -0.10142(13) 0.0205(4) Uani 1 1 d . . .
C68 C 0.63997(9) -0.14326(12) -0.17783(14) 0.0236(4) Uani 1 1 d . . .
H68 H 0.6596 -0.1563 -0.2264 0.028 Uiso 1 1 calc R . .
C69 C 0.57379(9) -0.14994(12) -0.18116(14) 0.0257(5) Uani 1 1 d . . .
H69 H 0.5499 -0.1685 -0.2327 0.031 Uiso 1 1 calc R . .
N70 N 0.54181(8) -0.13146(10) -0.11506(11) 0.0240(4) Uani 1 1 d . . .
C71 C 0.57745(10) -0.10458(13) -0.04240(14) 0.0281(5) Uani 1 1 d . . .
H71 H 0.5562 -0.0902 0.0044 0.034 Uiso 1 1 calc R . .
C72 C 0.64429(10) -0.09682(13) -0.03253(14) 0.0261(5) Uani 1 1 d . . .
H72 H 0.6669 -0.0783 0.0199 0.031 Uiso 1 1 calc R . .
C81 C 0.61824(10) -0.00641(12) -0.39970(13) 0.0232(4) Uani 1 1 d . . .
C82 C 0.58225(10) -0.07812(12) -0.40007(13) 0.0241(4) Uani 1 1 d . . .
H82 H 0.6028 -0.1282 -0.4041 0.029 Uiso 1 1 calc R . .
C83 C 0.51592(10) -0.07641(12) -0.39452(13) 0.0230(4) Uani 1 1 d . . .
C84 C 0.48600(10) -0.00125(12) -0.38819(13) 0.0223(4) Uani 1 1 d . . .
H84 H 0.4418 0.0005 -0.3839 0.027 Uiso 1 1 calc R . .
C85 C 0.52064(9) 0.07136(12) -0.38807(13) 0.0222(4) Uani 1 1 d . . .
C86 C 0.58677(9) 0.06773(12) -0.39332(13) 0.0231(4) Uani 1 1 d . . .
H86 H 0.6105 0.1161 -0.3925 0.028 Uiso 1 1 calc R . .
C87 C 0.69011(10) -0.00893(14) -0.40546(16) 0.0333(5) Uani 1 1 d . . .
H87A H 0.6968 -0.0037 -0.4653 0.050 Uiso 1 1 calc R . .
H87B H 0.7078 -0.0600 -0.3826 0.050 Uiso 1 1 calc R . .
H87C H 0.7114 0.0353 -0.3721 0.050 Uiso 1 1 calc R . .
C88 C 0.47749(10) -0.15466(13) -0.39692(14) 0.0282(5) Uani 1 1 d . . .
H88A H 0.4514 -0.1545 -0.3504 0.042 Uiso 1 1 calc R . .
H88B H 0.5067 -0.2004 -0.3900 0.042 Uiso 1 1 calc R . .
H88C H 0.4498 -0.1589 -0.4519 0.042 Uiso 1 1 calc R . .
C89 C 0.48796(11) 0.15277(13) -0.38044(15) 0.0305(5) Uani 1 1 d . . .
H89A H 0.5203 0.1939 -0.3638 0.046 Uiso 1 1 calc R . .
H89B H 0.4593 0.1493 -0.3370 0.046 Uiso 1 1 calc R . .
H89C H 0.4634 0.1670 -0.4356 0.046 Uiso 1 1 calc R . .
O91A O 0.84868(9) -0.08426(12) 0.53689(14) 0.0583(5) Uani 0.726(6) 1 d P A 1
C92A C 0.87903(15) -0.00514(18) 0.5510(2) 0.0559(8) Uani 0.726(6) 1 d P A 1
H92A H 0.9225 -0.0077 0.5352 0.067 Uiso 0.726(6) 1 calc PR A 1
H92B H 0.8545 0.0346 0.5132 0.067 Uiso 0.726(6) 1 calc PR A 1
C93A C 0.88279(16) 0.0215(2) 0.6390(2) 0.0438(11) Uani 0.726(6) 1 d P A 1
H93A H 0.9032 0.0743 0.6451 0.066 Uiso 0.726(6) 1 calc PR A 1
H93B H 0.9079 -0.0170 0.6767 0.066 Uiso 0.726(6) 1 calc PR A 1
H93C H 0.8398 0.0252 0.6547 0.066 Uiso 0.726(6) 1 calc PR A 1
O91B O 0.84868(9) -0.08426(12) 0.53689(14) 0.0583(5) Uani 0.274(6) 1 d P A 2
C92B C 0.87903(15) -0.00514(18) 0.5510(2) 0.0559(8) Uani 0.274(6) 1 d P A 2
H92C H 0.9116 -0.0056 0.5118 0.067 Uiso 0.274(6) 1 calc PR A 2
H92D H 0.9033 -0.0101 0.6090 0.067 Uiso 0.274(6) 1 calc PR A 2
C93B C 0.8564(4) 0.0845(7) 0.5479(8) 0.060(4) Uani 0.274(6) 1 d P A 2
H93D H 0.8932 0.1198 0.5628 0.091 Uiso 0.274(6) 1 calc PR A 2
H93E H 0.8262 0.0925 0.5889 0.091 Uiso 0.274(6) 1 calc PR A 2
H93F H 0.8355 0.0973 0.4902 0.091 Uiso 0.274(6) 1 calc PR A 2
H20 H 0.6491(12) -0.2148(17) 0.1600(16) 0.042(7) Uiso 1 1 d . . .
H30 H 0.5438(13) 0.1453(16) 0.1463(16) 0.045(7) Uiso 1 1 d . . .
H29 H 0.5386(13) -0.1304(17) 0.1421(17) 0.050(8) Uiso 1 1 d . . .
H39 H 0.6528(13) 0.2279(17) 0.1726(17) 0.050(8) Uiso 1 1 d . . .
H10 H 1.0304(14) -0.1496(18) 0.1101(18) 0.053(8) Uiso 1 1 d . . .
H9 H 1.0336(15) 0.131(2) 0.111(2) 0.068(10) Uiso 1 1 d . . .
H19 H 0.9304(13) -0.2368(17) 0.1365(17) 0.044(8) Uiso 1 1 d . . .
H40 H 0.9380(13) 0.2224(18) 0.1381(17) 0.051(8) Uiso 1 1 d . . .

loop_
_atom_site_aniso_label
_atom_site_aniso_U_11
_atom_site_aniso_U_22
_atom_site_aniso_U_33
_atom_site_aniso_U_23
_atom_site_aniso_U_13
_atom_site_aniso_U_12
C1 0.0143(8) 0.0198(10) 0.0263(10) 0.0008(8) 0.0010(7) -0.0003(7)
C2 0.0120(8) 0.0193(10) 0.0285(11) -0.0001(8) -0.0015(8) -0.0005(7)
C3 0.0139(9) 0.0209(10) 0.0333(12) 0.0055(9) 0.0000(8) -0.0009(7)
C4 0.0149(9) 0.0272(11) 0.0279(11) 0.0005(9) 0.0044(8) 0.0008(8)
C5 0.0140(9) 0.0206(10) 0.0323(12) -0.0024(8) 0.0005(8) 0.0023(7)
C6 0.0133(9) 0.0191(10) 0.0286(11) 0.0013(8) 0.0000(8) -0.0005(7)
C7 0.0163(9) 0.0147(9) 0.0303(11) -0.0002(8) 0.0016(8) 0.0019(7)
C8 0.0209(10) 0.0190(10) 0.0300(11) 0.0009(8) -0.0007(8) 0.0009(8)
O9 0.0190(7) 0.0231(8) 0.0403(9) 0.0079(7) 0.0079(7) 0.0001(6)
O10 0.0200(7) 0.0222(7) 0.0379(9) -0.0037(6) 0.0096(6) 0.0002(6)
C11 0.0191(9) 0.0143(9) 0.0241(10) -0.0010(8) 0.0010(8) -0.0005(7)
C12 0.0169(9) 0.0141(9) 0.0271(11) 0.0025(8) -0.0003(8) 0.0000(7)
C13 0.0201(9) 0.0183(10) 0.0266(11) -0.0003(8) 0.0055(8) 0.0017(7)
C14 0.0242(10) 0.0180(10) 0.0235(10) -0.0028(8) 0.0015(8) -0.0014(8)
C15 0.0167(9) 0.0161(9) 0.0250(10) 0.0022(8) -0.0006(8) -0.0024(7)
C16 0.0175(9) 0.0130(9) 0.0244(10) 0.0019(7) 0.0019(8) 0.0021(7)
C17 0.0160(9) 0.0157(9) 0.0247(10) -0.0007(8) 0.0022(8) -0.0023(7)
C18 0.0216(10) 0.0217(10) 0.0271(11) -0.0001(8) 0.0032(8) 0.0000(8)
O19 0.0200(7) 0.0290(8) 0.0387(9) -0.0102(7) 0.0077(6) -0.0012(6)
O20 0.0173(7) 0.0234(7) 0.0297(8) -0.0069(6) -0.0002(6) -0.0027(6)
C21 0.0130(8) 0.0196(9) 0.0223(10) -0.0002(8) -0.0001(7) -0.0001(7)
C22 0.0144(9) 0.0184(9) 0.0221(10) -0.0010(8) 0.0032(7) 0.0006(7)
C23 0.0165(9) 0.0184(10) 0.0236(10) -0.0029(8) 0.0036(8) -0.0022(7)
C24 0.0141(8) 0.0222(10) 0.0237(10) -0.0011(8) -0.0010(7) 0.0001(7)
C25 0.0149(9) 0.0180(9) 0.0226(10) 0.0020(8) 0.0035(7) 0.0023(7)
C26 0.0145(9) 0.0190(9) 0.0218(10) -0.0012(8) 0.0031(7) -0.0012(7)
C27 0.0159(9) 0.0157(9) 0.0244(10) -0.0006(8) 0.0004(8) 0.0006(7)
C28 0.0236(10) 0.0199(10) 0.0261(11) -0.0017(8) 0.0020(8) -0.0013(8)
O29 0.0174(7) 0.0190(7) 0.0318(8) -0.0043(6) -0.0037(6) -0.0016(5)
O30 0.0167(7) 0.0179(7) 0.0317(8) 0.0028(6) -0.0033(6) 0.0013(5)
C31 0.0189(9) 0.0138(9) 0.0242(10) 0.0002(8) -0.0005(8) -0.0004(7)
C32 0.0175(9) 0.0126(9) 0.0249(10) -0.0030(8) -0.0007(8) -0.0014(7)
C33 0.0162(9) 0.0151(9) 0.0242(10) -0.0023(8) -0.0020(8) -0.0003(7)
C34 0.0245(10) 0.0166(9) 0.0222(10) 0.0009(8) 0.0011(8) 0.0009(8)
C35 0.0207(10) 0.0174(10) 0.0277(11) -0.0003(8) 0.0031(8) -0.0032(7)
C36 0.0178(9) 0.0147(9) 0.0255(10) -0.0022(8) -0.0012(8) -0.0015(7)
C37 0.0160(9) 0.0155(9) 0.0302(11) 0.0016(8) 0.0004(8) -0.0020(7)
C38 0.0196(10) 0.0203(10) 0.0333(12) 0.0006(9) -0.0031(9) -0.0013(8)
O39 0.0189(7) 0.0230(7) 0.0306(8) 0.0063(6) -0.0007(6) 0.0034(6)
O40 0.0206(7) 0.0267(8) 0.0373(9) 0.0099(7) 0.0068(6) 0.0009(6)
C41 0.0199(9) 0.0130(9) 0.0292(11) -0.0034(8) 0.0016(8) -0.0001(7)
C42 0.0214(10) 0.0308(12) 0.0289(12) -0.0032(9) 0.0034(9) 0.0011(8)
C43 0.0216(10) 0.0357(13) 0.0340(13) -0.0070(10) -0.0010(9) 0.0031(9)
N44 0.0203(8) 0.0236(9) 0.0424(11) -0.0049(8) 0.0040(8) 0.0010(7)
C45 0.0244(10) 0.0198(10) 0.0387(13) 0.0013(9) 0.0087(9) 0.0012(8)
C46 0.0237(10) 0.0175(10) 0.0297(11) 0.0023(8) 0.0021(9) -0.0010(8)
C47 0.0192(9) 0.0151(9) 0.0250(11) 0.0032(8) 0.0001(8) 0.0000(7)
C48 0.0249(10) 0.0209(10) 0.0261(11) -0.0012(8) 0.0024(8) -0.0010(8)
C49 0.0241(10) 0.0254(11) 0.0253(11) -0.0013(9) -0.0039(9) -0.0038(8)
N50 0.0187(8) 0.0252(9) 0.0297(10) 0.0010(8) -0.0010(7) -0.0008(7)
C51 0.0220(10) 0.0235(10) 0.0277(11) -0.0027(9) 0.0029(9) -0.0009(8)
C52 0.0223(10) 0.0218(10) 0.0248(11) -0.0027(8) -0.0019(8) -0.0036(8)
C61 0.0210(10) 0.0132(9) 0.0314(11) 0.0029(8) 0.0015(8) -0.0001(7)
C62 0.0252(10) 0.0272(11) 0.0318(12) -0.0011(9) 0.0032(9) -0.0014(9)
C63 0.0252(11) 0.0284(12) 0.0408(14) -0.0001(10) 0.0100(10) -0.0024(9)
N64 0.0202(9) 0.0266(10) 0.0497(12) 0.0075(9) 0.0058(8) -0.0013(7)
C65 0.0227(11) 0.0427(14) 0.0407(14) 0.0131(11) -0.0021(10) -0.0039(10)
C66 0.0200(10) 0.0372(13) 0.0328(12) 0.0076(10) 0.0021(9) -0.0019(9)
C67 0.0186(9) 0.0144(9) 0.0277(11) 0.0039(8) 0.0006(8) 0.0010(7)
C68 0.0233(10) 0.0188(10) 0.0289(11) -0.0010(8) 0.0046(8) 0.0025(8)
C69 0.0238(10) 0.0226(10) 0.0288(11) -0.0006(9) -0.0029(9) -0.0005(8)
N70 0.0193(8) 0.0215(9) 0.0303(10) 0.0027(7) -0.0002(7) 0.0018(7)
C71 0.0232(10) 0.0322(12) 0.0291(12) 0.0031(9) 0.0039(9) 0.0024(9)
C72 0.0235(10) 0.0277(11) 0.0255(11) 0.0001(9) -0.0018(8) -0.0025(8)
C81 0.0205(9) 0.0283(11) 0.0201(10) 0.0010(8) 0.0000(8) -0.0007(8)
C82 0.0266(10) 0.0209(10) 0.0237(11) 0.0019(8) -0.0004(8) 0.0045(8)
C83 0.0256(10) 0.0214(10) 0.0213(10) 0.0015(8) 0.0007(8) -0.0009(8)
C84 0.0188(9) 0.0260(11) 0.0219(10) -0.0002(8) 0.0022(8) 0.0000(8)
C85 0.0253(10) 0.0224(10) 0.0188(10) -0.0010(8) 0.0024(8) 0.0005(8)
C86 0.0244(10) 0.0222(10) 0.0220(10) 0.0002(8) 0.0012(8) -0.0036(8)
C87 0.0237(11) 0.0366(13) 0.0395(13) -0.0010(10) 0.0042(9) 0.0011(9)
C88 0.0304(11) 0.0216(10) 0.0320(12) 0.0025(9) 0.0028(9) -0.0024(9)
C89 0.0326(12) 0.0233(11) 0.0363(13) -0.0019(9) 0.0075(10) 0.0011(9)
O91A 0.0513(11) 0.0440(11) 0.0788(15) -0.0043(10) 0.0062(10) -0.0057(9)
C92A 0.0523(17) 0.0513(18) 0.068(2) 0.0014(15) 0.0223(15) -0.0042(13)
C93A 0.0226(16) 0.058(2) 0.052(2) -0.0182(18) 0.0087(15) -0.0067(15)
O91B 0.0513(11) 0.0440(11) 0.0788(15) -0.0043(10) 0.0062(10) -0.0057(9)
C92B 0.0523(17) 0.0513(18) 0.068(2) 0.0014(15) 0.0223(15) -0.0042(13)
C93B 0.029(5) 0.066(8) 0.089(9) -0.049(7) 0.023(5) -0.007(5)

loop_
_atom_type_symbol
_atom_type_description
_atom_type_scat_dispersion_real
_atom_type_scat_dispersion_imag
_atom_type_scat_source
C C 0.0033 0.0016 'International Tables Vol C Tables 4.2.6.8 and 6.1.1.4'
H H 0.0000 0.0000 'International Tables Vol C Tables 4.2.6.8 and 6.1.1.4'
N N 0.0061 0.0033 'International Tables Vol C Tables 4.2.6.8 and 6.1.1.4'
O O 0.0106 0.0060 'International Tables Vol C Tables 4.2.6.8 and 6.1.1.4'

loop_
_geom_angle_atom_site_label_1
_geom_angle_atom_site_label_2
_geom_angle_atom_site_label_3
_geom_angle
_geom_angle_site_symmetry_1
_geom_angle_site_symmetry_3
_geom_angle_publ_flag
C6 C1 C2 123.45(19) . . ?
C3 C2 C1 117.14(18) . . ?
C3 C2 C37 120.55(18) . . ?
C1 C2 C37 122.31(18) . . ?
O9 C3 C4 120.09(19) . . ?
O9 C3 C2 118.65(18) . . ?
C4 C3 C2 121.25(18) . . ?
C3 C4 C5 119.72(19) . . ?
O10 C5 C4 119.82(18) . . ?
O10 C5 C6 118.67(18) . . ?
C4 C5 C6 121.49(19) . . ?
C5 C6 C1 116.90(18) . . ?
C5 C6 C7 121.03(18) . . ?
C1 C6 C7 122.06(18) . . ?
C6 C7 C8 112.67(16) . . ?
C6 C7 C12 110.82(15) . . ?
C8 C7 C12 112.82(16) . . ?
C12 C11 C16 123.95(18) . . ?
C11 C12 C13 117.17(17) . . ?
C11 C12 C7 121.29(17) . . ?
C13 C12 C7 121.51(17) . . ?
O19 C13 C14 116.15(17) . . ?
O19 C13 C12 123.01(17) . . ?
C14 C13 C12 120.82(18) . . ?
C13 C14 C15 120.40(18) . . ?
O20 C15 C14 115.94(17) . . ?
O20 C15 C16 123.13(17) . . ?
C14 C15 C16 120.88(17) . . ?
C11 C16 C15 116.67(17) . . ?
C11 C16 C17 121.80(17) . . ?
C15 C16 C17 121.53(16) . . ?
C22 C17 C16 111.97(15) . . ?
C22 C17 C18 112.66(16) . . ?
C16 C17 C18 112.68(15) . . ?
C26 C21 C22 123.74(17) . . ?
C21 C22 C23 117.12(17) . . ?
C21 C22 C17 121.92(16) . . ?
C23 C22 C17 120.96(16) . . ?
O29 C23 C24 120.53(17) . . ?
O29 C23 C22 118.49(17) . . ?
C24 C23 C22 120.97(17) . . ?
C23 C24 C25 120.07(18) . . ?
O30 C25 C24 120.29(16) . . ?
O30 C25 C26 118.72(17) . . ?
C24 C25 C26 121.00(17) . . ?
C21 C26 C25 117.07(17) . . ?
C21 C26 C27 121.77(16) . . ?
C25 C26 C27 121.14(16) . . ?
C32 C27 C26 110.73(15) . . ?
C32 C27 C28 112.76(15) . . ?
C26 C27 C28 112.43(16) . . ?
C36 C31 C32 124.26(18) . . ?
C31 C32 C33 116.62(17) . . ?
C31 C32 C27 121.65(17) . . ?
C33 C32 C27 121.73(16) . . ?
O39 C33 C34 116.20(17) . . ?
O39 C33 C32 122.77(17) . . ?
C34 C33 C32 120.97(17) . . ?
C33 C34 C35 120.55(18) . . ?
O40 C35 C34 116.00(17) . . ?
O40 C35 C36 123.47(17) . . ?
C34 C35 C36 120.48(18) . . ?
C31 C36 C35 117.07(17) . . ?
C31 C36 C37 121.26(17) . . ?
C35 C36 C37 121.67(17) . . ?
C2 C37 C36 111.10(15) . . ?
C2 C37 C38 112.74(16) . . ?
C36 C37 C38 112.86(16) . . ?
C46 C41 C42 117.46(18) . . ?
C46 C41 C47 120.65(18) . . ?
C42 C41 C47 121.85(18) . . ?
C43 C42 C41 119.2(2) . . ?
N44 C43 C42 123.3(2) . . ?
C45 N44 C43 117.27(18) . . ?
N44 C45 C46 123.4(2) . . ?
C45 C46 C41 119.4(2) . . ?
C52 C47 C48 117.16(17) . . ?
C52 C47 C41 121.49(17) . . ?
C48 C47 C41 121.31(18) . . ?
C49 C48 C47 119.46(19) . . ?
N50 C49 C48 123.69(19) . . ?
C49 N50 C51 116.81(17) . . ?
N50 C51 C52 123.29(19) . . ?
C51 C52 C47 119.56(18) . . ?
C66 C61 C62 117.47(18) . . ?
C66 C61 C67 121.50(19) . . ?
C62 C61 C67 120.98(18) . . ?
C63 C62 C61 119.2(2) . . ?
N64 C63 C62 123.4(2) . . ?
C63 N64 C65 117.34(18) . . ?
N64 C65 C66 123.2(2) . . ?
C61 C66 C65 119.4(2) . . ?
C72 C67 C68 116.82(17) . . ?
C72 C67 C61 123.00(18) . . ?
C68 C67 C61 120.18(18) . . ?
C69 C68 C67 119.56(19) . . ?
N70 C69 C68 123.96(19) . . ?
C69 N70 C71 116.48(17) . . ?
N70 C71 C72 123.7(2) . . ?
C71 C72 C67 119.45(19) . . ?
C86 C81 C82 118.55(18) . . ?
C86 C81 C87 120.57(18) . . ?
C82 C81 C87 120.88(18) . . ?
C81 C82 C83 121.29(18) . . ?
C84 C83 C82 118.67(18) . . ?
C84 C83 C88 120.83(18) . . ?
C82 C83 C88 120.50(18) . . ?
C83 C84 C85 121.31(18) . . ?
C84 C85 C86 118.73(18) . . ?
C84 C85 C89 121.06(18) . . ?
C86 C85 C89 120.20(18) . . ?
C81 C86 C85 121.45(18) . . ?
C93A C92A O91A 112.6(3) . . ?

loop_
_geom_bond_atom_site_label_1
_geom_bond_atom_site_label_2
_geom_bond_distance
_geom_bond_site_symmetry_2
_geom_bond_publ_flag
C1 C6 1.393(3) . ?
C1 C2 1.394(3) . ?
C2 C3 1.389(3) . ?
C2 C37 1.524(3) . ?
C3 O9 1.380(2) . ?
C3 C4 1.384(3) . ?
C4 C5 1.385(3) . ?
C5 O10 1.379(2) . ?
C5 C6 1.389(3) . ?
C6 C7 1.520(3) . ?
C7 C8 1.527(3) . ?
C7 C12 1.528(2) . ?
C11 C12 1.389(3) . ?
C11 C16 1.393(2) . ?
C12 C13 1.392(3) . ?
C13 O19 1.376(2) . ?
C13 C14 1.383(3) . ?
C14 C15 1.386(3) . ?
C15 O20 1.371(2) . ?
C15 C16 1.396(3) . ?
C16 C17 1.523(3) . ?
C17 C22 1.521(3) . ?
C17 C18 1.527(3) . ?
C21 C26 1.388(3) . ?
C21 C22 1.390(3) . ?
C22 C23 1.391(3) . ?
C23 O29 1.375(2) . ?
C23 C24 1.385(3) . ?
C24 C25 1.385(3) . ?
C25 O30 1.374(2) . ?
C25 C26 1.392(3) . ?
C26 C27 1.523(3) . ?
C27 C32 1.518(3) . ?
C27 C28 1.529(3) . ?
C31 C36 1.385(3) . ?
C31 C32 1.388(2) . ?
C32 C33 1.397(3) . ?
C33 O39 1.376(2) . ?
C33 C34 1.377(3) . ?
C34 C35 1.389(3) . ?
C35 O40 1.372(2) . ?
C35 C36 1.392(3) . ?
C36 C37 1.525(2) . ?
C37 C38 1.527(3) . ?
C41 C46 1.385(3) . ?
C41 C42 1.387(3) . ?
C41 C47 1.481(3) . ?
C42 C43 1.383(3) . ?
C43 N44 1.333(3) . ?
N44 C45 1.329(3) . ?
C45 C46 1.381(3) . ?
C47 C52 1.386(3) . ?
C47 C48 1.388(3) . ?
C48 C49 1.375(3) . ?
C49 N50 1.332(3) . ?
N50 C51 1.340(3) . ?
C51 C52 1.378(3) . ?
C61 C66 1.382(3) . ?
C61 C62 1.385(3) . ?
C61 C67 1.488(3) . ?
C62 C63 1.383(3) . ?
C63 N64 1.329(3) . ?
N64 C65 1.329(3) . ?
C65 C66 1.385(3) . ?
C67 C72 1.386(3) . ?
C67 C68 1.389(3) . ?
C68 C69 1.373(3) . ?
C69 N70 1.331(3) . ?
N70 C71 1.332(3) . ?
C71 C72 1.382(3) . ?
C81 C86 1.387(3) . ?
C81 C82 1.390(3) . ?
C81 C87 1.509(3) . ?
C82 C83 1.393(3) . ?
C83 C84 1.386(3) . ?
C83 C88 1.505(3) . ?
C84 C85 1.388(3) . ?
C85 C86 1.389(3) . ?
C85 C89 1.506(3) . ?
O91A C92A 1.442(3) . ?
C92A C93A 1.422(5) . ?
